data_8105200
loop_
_publ_author_name
'Yuan, Jun'
'Wu, Bingheng'
'Wang, Yong'
'Wang, Jianlong'
'Cao, Duanlin'
'Chen, Lizhen'

_publ_section_title
;
 The crystal structure of 1-methyl-2-nitro-1H-imidazole 3-oxide, C4H5N3O3
;
_journal_issue 2
_journal_name_full 'Zeitschrift f\"ur Kristallographie - New Crystal Structures'
_journal_page_first 267
_journal_page_last 268
_journal_paper_doi 10.1515/ncrs-2021-0481
_journal_volume 237
_journal_year 2022
_chemical_formula_moiety 'C4 H5 N3 O3'
_chemical_formula_sum 'C4 H5 N3 O3'
_chemical_formula_weight 143.11
_space_group_crystal_system monoclinic
_space_group_IT_number 14
_space_group_name_Hall '-P 2yn'
_space_group_name_H-M_alt 'P 1 21/n 1'
_atom_sites_solution_hydrogens geom
_atom_sites_solution_primary dual
_cell_angle_alpha 90
_cell_angle_beta 90.12(2)
_cell_angle_gamma 90
_cell_formula_units_Z 4
_cell_length_a 8.4556(2)
_cell_length_b 7.0609(3)
_cell_length_c 9.5928(4)
_cell_measurement_reflns_used 3290
_cell_measurement_temperature 140
_cell_measurement_theta_max 26.156
_cell_measurement_theta_min 3.212
_cell_volume 572.73(4)
_computing_cell_refinement 'SAINT V8.40A (?, 2016)'
_computing_data_reduction 'SAINT V8.40A (?, 2016)'
_computing_molecular_graphics 'Olex2 (Dolomanov et al., 2009)'
_computing_publication_material 'Olex2 (Dolomanov et al., 2009)'
_computing_structure_refinement 'ShelXL (Sheldrick, 2015)'
_computing_structure_solution 'ShelXT (Sheldrick, 2015)'
_exptl_absorpt_coefficient_mu 0.143
_exptl_absorpt_correction_T_max 0.7454
_exptl_absorpt_correction_T_min 0.6989
_exptl_absorpt_correction_type multi-scan
_exptl_absorpt_process_details
;
SADABS-2016/2 (Bruker,2016/2) was used for absorption correction.
 wR2(int) was 0.0964 before and 0.0453 after correction.
 The Ratio of minimum to maximum transmission is 0.9376.
 The \l/2 correction factor is Not present.
_exptl_absorpt_special_details     ?
_exptl_crystal_colour              yellow
_exptl_crystal_colour_primary      yellow
_exptl_crystal_density_diffrn      1.660
_exptl_crystal_density_meas        ?
_exptl_crystal_density_method      ?
_exptl_crystal_description         block
_exptl_crystal_F_000               296
_exptl_crystal_size_max            0.18
_exptl_crystal_size_mid            0.15
_exptl_crystal_size_min            0.11
_exptl_transmission_factor_max     ?
_exptl_transmission_factor_min     ?
_diffrn_reflns_av_R_equivalents    0.0346
_diffrn_reflns_av_unetI/netI       0.0250
_diffrn_reflns_Laue_measured_fraction_full  0.992
_diffrn_reflns_Laue_measured_fraction_max  0.990
_diffrn_reflns_limit_h_max         10
_diffrn_reflns_limit_h_min         -10
_diffrn_reflns_limit_k_max         8
_diffrn_reflns_limit_k_min         -8
_diffrn_reflns_limit_l_max         11
_diffrn_reflns_limit_l_min         -11
_diffrn_reflns_number              6195
_diffrn_reflns_point_group_measured_fraction_full  0.992
_diffrn_reflns_point_group_measured_fraction_max  0.990
_diffrn_reflns_theta_full          25.242
_diffrn_reflns_theta_max           26.430
_diffrn_reflns_theta_min           3.208
_diffrn_ambient_temperature        140.0
_diffrn_detector_area_resol_mean   ?
_diffrn_measured_fraction_theta_full  0.992
_diffrn_measured_fraction_theta_max  0.990
_diffrn_measurement_device_type    'Bruker APEX-II CCD'
_diffrn_measurement_method         '\f and \w scans'
_diffrn_radiation_type             MoK\a
_diffrn_radiation_wavelength       0.71073
_diffrn_source                     ?
_diffrn_standards_number           0
_reflns_Friedel_coverage           0.000
_reflns_Friedel_fraction_full      .
_reflns_Friedel_fraction_max       .
_reflns_number_gt                  1011
_reflns_number_total               1157
_reflns_special_details

 Reflections were merged by SHELXL according to the crystal
 class for the calculation of statistics and refinement.
 
 _reflns_Friedel_fraction is defined as the number of unique
 Friedel pairs measured divided by the number that would be
 possible theoretically, ignoring centric projections and
 systematic absences.
;
_refine_diff_density_max 0.263
_refine_diff_density_min -0.262
_refine_diff_density_rms 0.042
_refine_ls_extinction_coef .
_refine_ls_extinction_method none
_refine_ls_goodness_of_fit_ref 1.084
_refine_ls_hydrogen_treatment constr
_refine_ls_matrix_type full
_refine_ls_number_parameters 92
_refine_ls_number_reflns 1157
_refine_ls_number_restraints 0
_refine_ls_restrained_S_all 1.084
_refine_ls_R_factor_all 0.0407
_refine_ls_R_factor_gt 0.0339
_refine_ls_shift/su_max 0.000
_refine_ls_shift/su_mean 0.000
_refine_ls_structure_factor_coef Fsqd
_refine_ls_weighting_details 'w=1/[\s^2^(Fo^2^)+(0.0454P)^2^+0.2100P] where P=(Fo^2^+2Fc^2^)/3'
_refine_ls_weighting_scheme calc
_refine_ls_wR_factor_gt 0.0854
_refine_ls_wR_factor_ref 0.0914
_reflns_threshold_expression 'I > 2\s(I)'
_cod_data_source_file suppl_j_ncrs-2021-0481_suppl.cif
_cod_data_source_block 2
_cod_database_code 8105200
_shelx_space_group_comment
;
The symmetry employed for this shelxl refinement is uniquely defined
by the following loop, which should always be used as a source of
symmetry information in preference to the above space-group names.
They are only intended as comments.
;
_shelx_estimated_absorpt_t_max 0.984
_shelx_estimated_absorpt_t_min 0.975
_olex2_refinement_description
;
1. Fixed Uiso
 At 1.2 times of:
  All C(H) groups
 At 1.5 times of:
  All C(H,H,H) groups
2.a Aromatic/amide H refined with riding coordinates:
 C4(H4), C3(H3)
2.b Idealised Me refined as rotating group:
 C1(H1A,H1B,H1C)
;

loop_
_space_group_symop_operation_xyz
'x, y, z'
'-x+1/2, y+1/2, -z+1/2'
'-x, -y, -z'
'x-1/2, -y-1/2, z-1/2'

loop_
_atom_site_label
_atom_site_type_symbol
_atom_site_fract_x
_atom_site_fract_y
_atom_site_fract_z
_atom_site_U_iso_or_equiv
_atom_site_adp_type
_atom_site_occupancy
_atom_site_site_symmetry_order
_atom_site_calc_flag
_atom_site_refinement_flags_posn
_atom_site_refinement_flags_adp
_atom_site_refinement_flags_occupancy
_atom_site_disorder_assembly
_atom_site_disorder_group
C1 C 0.46480(18) 0.3852(2) 0.16181(15) 0.0249(3) Uani 1 1 d . . . . .
H1A H 0.560084 0.341222 0.113672 0.037 Uiso 1 1 calc GR . . . .
H1B H 0.384582 0.421395 0.092910 0.037 Uiso 1 1 calc GR . . . .
H1C H 0.423488 0.283271 0.220726 0.037 Uiso 1 1 calc GR . . . .
C2 C 0.60316(15) 0.56048(19) 0.36043(14) 0.0179(3) Uani 1 1 d . . . . .
C3 C 0.43874(16) 0.7244(2) 0.23260(14) 0.0214(3) Uani 1 1 d . . . . .
H3 H 0.365145 0.758892 0.162067 0.026 Uiso 1 1 calc R . . . .
C4 C 0.49569(16) 0.8415(2) 0.33346(14) 0.0215(3) Uani 1 1 d . . . . .
H4 H 0.468880 0.971059 0.345950 0.026 Uiso 1 1 calc R . . . .
N1 N 0.70141(13) 0.41344(16) 0.41014(12) 0.0212(3) Uani 1 1 d . . . . .
N2 N 0.50423(13) 0.55003(16) 0.24911(11) 0.0185(3) Uani 1 1 d . . . . .
N3 N 0.59860(13) 0.73886(17) 0.41365(11) 0.0184(3) Uani 1 1 d . . . . .
O1 O 0.67393(12) 0.80360(15) 0.52122(10) 0.0259(3) Uani 1 1 d . . . . .
O2 O 0.79183(14) 0.44742(16) 0.50660(12) 0.0360(3) Uani 1 1 d . . . . .
O3 O 0.68966(12) 0.25720(14) 0.35269(11) 0.0280(3) Uani 1 1 d . . . . .

loop_
_atom_site_aniso_label
_atom_site_aniso_U_11
_atom_site_aniso_U_22
_atom_site_aniso_U_33
_atom_site_aniso_U_23
_atom_site_aniso_U_13
_atom_site_aniso_U_12
O1 0.0260(5) 0.0287(6) 0.0229(5) -0.0068(4) -0.0113(4) 0.0023(4)
O3 0.0282(6) 0.0187(5) 0.0370(6) -0.0027(4) 0.0007(5) 0.0031(4)
O2 0.0410(6) 0.0314(6) 0.0357(6) -0.0013(5) -0.0208(5) 0.0100(5)
N3 0.0179(6) 0.0198(6) 0.0174(6) -0.0008(4) -0.0028(4) -0.0004(4)
N2 0.0182(5) 0.0191(6) 0.0181(6) -0.0009(4) -0.0013(4) -0.0020(4)
N1 0.0208(6) 0.0207(6) 0.0222(6) 0.0029(5) 0.0019(5) 0.0018(5)
C2 0.0170(6) 0.0189(7) 0.0177(6) 0.0023(5) -0.0011(5) 0.0011(5)
C4 0.0227(7) 0.0195(7) 0.0223(7) 0.0007(5) -0.0042(5) 0.0041(5)
C3 0.0191(7) 0.0242(7) 0.0208(7) 0.0021(6) -0.0039(5) 0.0029(5)
C1 0.0292(7) 0.0232(7) 0.0222(7) -0.0047(6) -0.0034(6) -0.0052(6)

loop_
_atom_type_symbol
_atom_type_description
_atom_type_scat_dispersion_real
_atom_type_scat_dispersion_imag
_atom_type_scat_source
C C 0.0033 0.0016 'International Tables Vol C Tables 4.2.6.8 and 6.1.1.4'
H H 0.0000 0.0000 'International Tables Vol C Tables 4.2.6.8 and 6.1.1.4'
N N 0.0061 0.0033 'International Tables Vol C Tables 4.2.6.8 and 6.1.1.4'
O O 0.0106 0.0060 'International Tables Vol C Tables 4.2.6.8 and 6.1.1.4'
